data_4083407
loop_
_publ_author_name
'Wei, Peng-Hui'
'Xu, Ling'
'Song, Li-Cheng'
'Zhang, Wen-Xiong'
'Xi, Zhenfeng'

_publ_section_title
;
 Cyclopentadienyl-Like Ligand as a Reactive Site in Half-Sandwich
 Bis(amidinato) Rare-Earth-Metal Complexes: An Efficient Application in
 Catalytic Addition of Amines to Carbodiimides
;
_journal_issue 11
_journal_name_full Organometallics
_journal_page_first 2784
_journal_paper_doi 10.1021/om5002793
_journal_volume 33
_journal_year 2014
_chemical_formula_moiety 'C96 H88 Lu2 N10'
_chemical_formula_sum 'C96 H88 Lu2 N10'
_chemical_formula_weight 1731.70
_chemical_name_systematic
;
 ?
;
_space_group_crystal_system monoclinic
_space_group_IT_number 14
_space_group_name_Hall '-P 2ybc'
_space_group_name_H-M_alt 'P 1 21/c 1'
_symmetry_space_group_name_Hall '-P 2ybc'
_symmetry_space_group_name_H-M 'P 1 21/c 1'
_atom_sites_solution_hydrogens geom
_atom_sites_solution_primary iterative
_audit_creation_date 2014-03-14
_audit_creation_method
;
Olex2 1.2
(compiled 2014.02.28 svn.r2899 for OlexSys, GUI svn.r4781)
;
_cell_angle_alpha 90
_cell_angle_beta 90.706(4)
_cell_angle_gamma 90
_cell_formula_units_Z 2
_cell_length_a 13.5804(5)
_cell_length_b 26.6986(14)
_cell_length_c 13.1122(5)
_cell_measurement_temperature 100(2)
_cell_volume 4753.8(4)
_computing_molecular_graphics 'Olex2 (Dolomanov et al., 2009)'
_computing_publication_material 'Olex2 (Dolomanov et al., 2009)'
_computing_structure_refinement 'XL (Sheldrick, 2008)'
_computing_structure_solution
;
Superflip (Palatinus & Chapuis, 2007;Palatinus & van der Lee, 2008;
Palatinus et al., 2012)
;
_diffrn_ambient_temperature 100.15
_diffrn_measured_fraction_theta_full 0.902
_diffrn_measured_fraction_theta_max 0.924
_diffrn_measurement_device_type 'multiwire proportional'
_diffrn_measurement_method 'phi and omega scans'
_diffrn_radiation_monochromator graphite
_diffrn_radiation_type MoK\a
_diffrn_radiation_wavelength 0.71073
_diffrn_reflns_av_R_equivalents 0.0319
_diffrn_reflns_av_unetI/netI 0.0567
_diffrn_reflns_Laue_measured_fraction_full 0.902
_diffrn_reflns_Laue_measured_fraction_max 0.924
_diffrn_reflns_limit_h_max 13
_diffrn_reflns_limit_h_min -16
_diffrn_reflns_limit_k_max 31
_diffrn_reflns_limit_k_min -26
_diffrn_reflns_limit_l_max 15
_diffrn_reflns_limit_l_min -15
_diffrn_reflns_number 14978
_diffrn_reflns_point_group_measured_fraction_full 0.902
_diffrn_reflns_point_group_measured_fraction_max 0.924
_diffrn_reflns_theta_full 25.242
_diffrn_reflns_theta_max 25.027
_diffrn_reflns_theta_min 3.366
_exptl_absorpt_coefficient_mu 2.110
_exptl_absorpt_correction_T_max 0.8167
_exptl_absorpt_correction_T_min 0.6776
_exptl_absorpt_correction_type none
_exptl_crystal_density_diffrn 1.210
_exptl_crystal_F_000 1752
_exptl_crystal_size_max 0.2
_exptl_crystal_size_mid 0.1
_exptl_crystal_size_min 0.1
_platon_squeeze_details
;
 ?
;
_refine_diff_density_max 1.788
_refine_diff_density_min -1.202
_refine_diff_density_rms 0.108
_refine_ls_extinction_method none
_refine_ls_goodness_of_fit_ref 1.300
_refine_ls_hydrogen_treatment constr
_refine_ls_matrix_type full
_refine_ls_number_parameters 491
_refine_ls_number_reflns 7761
_refine_ls_number_restraints 0
_refine_ls_restrained_S_all 1.300
_refine_ls_R_factor_all 0.0857
_refine_ls_R_factor_gt 0.0717
_refine_ls_shift/su_max 0.001
_refine_ls_shift/su_mean 0.000
_refine_ls_structure_factor_coef Fsqd
_refine_ls_weighting_details 'w=1/[\s^2^(Fo^2^)+(0.0180P)^2^+28.6550P] where P=(Fo^2^+2Fc^2^)/3'
_refine_ls_weighting_scheme calc
_refine_ls_wR_factor_gt 0.1361
_refine_ls_wR_factor_ref 0.1400
_reflns_Friedel_coverage 0.000
_reflns_number_gt 6446
_reflns_number_total 7761
_reflns_threshold_expression 'I > 2\s(I)'
_cod_data_source_file om5002793_si_002.cif
_cod_data_source_block 10
_cod_depositor_comments 'Adding full bibliography for 4083401--4083407.cif.'
_cod_database_code 4083407
_shelxl_version_number 2013-3
_shelx_space_group_comment
;
The symmetry employed for this shelxl refinement is uniquely defined
by the following loop, which should always be used as a source of
symmetry information in preference to the above space-group names.
They are only intended as comments.
;
_shelx_estimated_absorpt_t_max 0.817
_shelx_estimated_absorpt_t_min 0.678
_olex2_refinement_description
;
1. Others
 Fixed Uiso: H5(0.045) H3(0.051) H4(0.063) H5A(0.063) H6(0.066) H7(0.056)
 H9(0.083) H10(0.113) H12(0.071) H13(0.055) H14A(0.179) H14B(0.179) H14C(0.179)
 H16(0.052) H17(0.056) H19(0.057) H20(0.051) H21A(0.092) H21B(0.092)
 H21C(0.092) H24(0.056) H25(0.088) H26(0.11) H27(0.103) H28(0.074) H30(0.047)
 H31(0.053) H33(0.051) H34(0.047) H35A(0.096) H35B(0.096) H35C(0.096)
 H37(0.058) H38(0.08) H40(0.066) H41(0.046) H42A(0.141) H42B(0.141) H42C(0.141)
 H44(0.049) H45(0.075) H46(0.125) H47(0.127) H48(0.086)
 Fixed X: H5(0.6264) H3(0.5936) H4(0.6607) H5A(0.7801) H6(0.8341) H7(0.7732)
 H9(0.7828) H10(0.949) H12(1.0099) H13(0.8458) H14A(1.12) H14B(1.1463)
 H14C(1.1199) H16(0.388) H17(0.2581) H19(0.3828) H20(0.5138) H21A(0.1595)
 H21B(0.2263) H21C(0.227) H24(0.6715) H25(0.7534) H26(0.8399) H27(0.8393)
 H28(0.7529) H30(0.6961) H31(0.8342) H33(0.9977) H34(0.8617) H35A(1.0138)
 H35B(1.0782) H35C(1.0185) H37(0.4853) H38(0.4298) H40(0.5103) H41(0.5703)
 H42A(0.4468) H42B(0.4586) H42C(0.3564) H44(0.5287) H45(0.5926) H46(0.7339)
 H47(0.7966) H48(0.7347)
 Fixed Y: H5(0.5344) H3(0.3527) H4(0.3328) H5A(0.3835) H6(0.4543) H7(0.4732)
 H9(0.3546) H10(0.3339) H12(0.472) H13(0.4943) H14A(0.3594) H14B(0.4155)
 H14C(0.3745) H16(0.3746) H17(0.3704) H19(0.479) H20(0.4833) H21A(0.4216)
 H21B(0.4485) H21C(0.3887) H24(0.3471) H25(0.2795) H26(0.2237) H27(0.2319)
 H28(0.2971) H30(0.4864) H31(0.5107) H33(0.4091) H34(0.3875) H35A(0.4557)
 H35B(0.4646) H35C(0.5101) H37(0.3052) H38(0.2246) H40(0.2369) H41(0.3167)
 H42A(0.1604) H42B(0.1463) H42C(0.1681) H44(0.5333) H45(0.5767) H46(0.6257)
 H47(0.639) H48(0.5954)
 Fixed Z: H5(-0.0855) H3(0.3558) H4(0.5166) H5A(0.5907) H6(0.5019) H7(0.3424)
 H9(0.1931) H10(0.1821) H12(0.0838) H13(0.0985) H14A(0.1758) H14B(0.1429)
 H14C(0.0577) H16(0.2007) H17(0.3171) H19(0.4828) H20(0.3695) H21A(0.4493)
 H21B(0.5346) H21C(0.5245) H24(-0.2762) H25(-0.3496) H26(-0.2476) H27(-0.0706)
 H28(0.0035) H30(-0.2372) H31(-0.3261) H33(-0.1762) H34(-0.0789) H35A(-0.3931)
 H35B(-0.2917) H35C(-0.3423) H37(-0.1393) H38(-0.1086) H40(0.1846) H41(0.1557)
 H42A(0.1328) H42B(0.015) H42C(0.055) H44(0.1653) H45(0.3041) H46(0.2877)
 H47(0.1238) H48(-0.0149)
;

loop_
_space_group_symop_operation_xyz
'x, y, z'
'-x, y+1/2, -z+1/2'
'-x, -y, -z'
'x, -y-1/2, z-1/2'

loop_
_atom_site_label
_atom_site_type_symbol
_atom_site_fract_x
_atom_site_fract_y
_atom_site_fract_z
_atom_site_U_iso_or_equiv
_atom_site_adp_type
_atom_site_occupancy
_atom_site_site_symmetry_order
_atom_site_calc_flag
_atom_site_refinement_flags_posn
_atom_site_refinement_flags_adp
Lu1 Lu 0.57574(3) 0.44740(2) 0.03398(3) 0.03917(14) Uani 1 1 d . .
N1 N 0.6975(5) 0.4396(3) 0.1532(5) 0.0368(17) Uani 1 1 d . .
N2 N 0.5434(5) 0.4290(3) 0.2048(5) 0.0344(17) Uani 1 1 d . .
N3 N 0.6763(5) 0.4197(3) -0.0986(5) 0.0355(17) Uani 1 1 d . .
N4 N 0.5799(5) 0.3659(3) -0.0140(5) 0.0372(18) Uani 1 1 d . .
N5 N 0.5891(5) 0.5303(3) -0.0207(5) 0.0375(18) Uani 1 1 d . .
H5 H 0.6264 0.5344 -0.0855 0.045 Uiso 1 1 calc R U
C1 C 0.6390(6) 0.4275(3) 0.2313(6) 0.034(2) Uani 1 1 d . .
C2 C 0.6771(6) 0.4150(3) 0.3346(6) 0.038(2) Uani 1 1 d . .
C3 C 0.6433(7) 0.3733(4) 0.3856(7) 0.042(2) Uani 1 1 d . .
H3 H 0.5936 0.3527 0.3558 0.051 Uiso 1 1 calc R U
C4 C 0.6831(7) 0.3617(4) 0.4815(8) 0.053(3) Uani 1 1 d . .
H4 H 0.6607 0.3328 0.5166 0.063 Uiso 1 1 calc R U
C5 C 0.7534(7) 0.3912(4) 0.5252(7) 0.053(3) Uani 1 1 d . .
H5A H 0.7801 0.3835 0.5907 0.063 Uiso 1 1 calc R U
C6 C 0.7855(7) 0.4332(4) 0.4717(7) 0.055(3) Uani 1 1 d . .
H6 H 0.8341 0.4543 0.5019 0.066 Uiso 1 1 calc R U
C7 C 0.7492(6) 0.4448(4) 0.3779(7) 0.046(2) Uani 1 1 d . .
H7 H 0.7732 0.4732 0.3424 0.056 Uiso 1 1 calc R U
C8 C 0.7986(6) 0.4265(3) 0.1508(6) 0.037(2) Uani 1 1 d . .
C9 C 0.8291(7) 0.3792(4) 0.1726(9) 0.069(4) Uani 1 1 d . .
H9 H 0.7828 0.3546 0.1931 0.083 Uiso 1 1 calc R U
C10 C 0.9283(9) 0.3669(5) 0.1648(11) 0.094(5) Uani 1 1 d . .
H10 H 0.9490 0.3339 0.1821 0.113 Uiso 1 1 calc R U
C11 C 0.9965(7) 0.4005(6) 0.1332(9) 0.071(4) Uani 1 1 d . .
C12 C 0.9640(7) 0.4481(5) 0.1077(7) 0.059(3) Uani 1 1 d . .
H12 H 1.0099 0.4720 0.0838 0.071 Uiso 1 1 calc R U
C13 C 0.8666(7) 0.4614(4) 0.1162(7) 0.046(2) Uani 1 1 d . .
H13 H 0.8458 0.4943 0.0985 0.055 Uiso 1 1 calc R U
C14 C 1.1055(8) 0.3862(7) 0.1268(12) 0.119(6) Uani 1 1 d . .
H14A H 1.1200 0.3594 0.1758 0.179 Uiso 1 1 calc R U
H14B H 1.1463 0.4155 0.1429 0.179 Uiso 1 1 calc R U
H14C H 1.1199 0.3745 0.0577 0.179 Uiso 1 1 calc R U
C15 C 0.4663(6) 0.4274(3) 0.2770(7) 0.036(2) Uani 1 1 d . .
C16 C 0.3888(6) 0.3954(4) 0.2595(7) 0.043(2) Uani 1 1 d . .
H16 H 0.3880 0.3746 0.2007 0.052 Uiso 1 1 calc R U
C17 C 0.3102(7) 0.3935(4) 0.3287(7) 0.046(2) Uani 1 1 d . .
H17 H 0.2581 0.3704 0.3171 0.056 Uiso 1 1 calc R U
C18 C 0.3074(7) 0.4237(4) 0.4112(7) 0.045(2) Uani 1 1 d . .
C19 C 0.3838(7) 0.4571(4) 0.4258(7) 0.047(2) Uani 1 1 d . .
H19 H 0.3828 0.4790 0.4828 0.057 Uiso 1 1 calc R U
C20 C 0.4627(7) 0.4595(3) 0.3587(7) 0.043(2) Uani 1 1 d . .
H20 H 0.5138 0.4833 0.3695 0.051 Uiso 1 1 calc R U
C21 C 0.2224(8) 0.4203(4) 0.4867(7) 0.061(3) Uani 1 1 d . .
H21A H 0.1595 0.4216 0.4493 0.092 Uiso 1 1 calc R U
H21B H 0.2263 0.4485 0.5346 0.092 Uiso 1 1 calc R U
H21C H 0.2270 0.3887 0.5245 0.092 Uiso 1 1 calc R U
C22 C 0.6532(6) 0.3714(3) -0.0808(6) 0.037(2) Uani 1 1 d . .
C23 C 0.7042(6) 0.3284(3) -0.1294(7) 0.040(2) Uani 1 1 d . .
C24 C 0.7048(7) 0.3234(4) -0.2342(7) 0.047(2) Uani 1 1 d . .
H24 H 0.6715 0.3471 -0.2762 0.056 Uiso 1 1 calc R U
C25 C 0.7543(9) 0.2837(5) -0.2777(10) 0.074(4) Uani 1 1 d . .
H25 H 0.7534 0.2795 -0.3496 0.088 Uiso 1 1 calc R U
C26 C 0.8046(10) 0.2504(5) -0.2172(15) 0.092(5) Uani 1 1 d . .
H26 H 0.8399 0.2237 -0.2476 0.110 Uiso 1 1 calc R U
C27 C 0.8045(9) 0.2552(4) -0.1122(14) 0.086(5) Uani 1 1 d . .
H27 H 0.8393 0.2319 -0.0706 0.103 Uiso 1 1 calc R U
C28 C 0.7540(7) 0.2939(4) -0.0686(10) 0.061(3) Uani 1 1 d . .
H28 H 0.7529 0.2971 0.0035 0.074 Uiso 1 1 calc R U
C29 C 0.7631(6) 0.4331(3) -0.1519(6) 0.034(2) Uani 1 1 d . .
C30 C 0.7573(7) 0.4702(3) -0.2241(6) 0.039(2) Uani 1 1 d . .
H30 H 0.6961 0.4864 -0.2372 0.047 Uiso 1 1 calc R U
C31 C 0.8396(7) 0.4843(4) -0.2779(7) 0.044(2) Uani 1 1 d . .
H31 H 0.8342 0.5107 -0.3261 0.053 Uiso 1 1 calc R U
C32 C 0.9290(6) 0.4612(4) -0.2640(7) 0.041(2) Uani 1 1 d . .
C33 C 0.9363(6) 0.4250(4) -0.1890(7) 0.043(2) Uani 1 1 d . .
H33 H 0.9977 0.4091 -0.1762 0.051 Uiso 1 1 calc R U
C34 C 0.8548(6) 0.4116(3) -0.1319(7) 0.039(2) Uani 1 1 d . .
H34 H 0.8617 0.3875 -0.0789 0.047 Uiso 1 1 calc R U
C35 C 1.0178(7) 0.4740(5) -0.3285(8) 0.064(3) Uani 1 1 d . .
H35A H 1.0138 0.4557 -0.3931 0.096 Uiso 1 1 calc R U
H35B H 1.0782 0.4646 -0.2917 0.096 Uiso 1 1 calc R U
H35C H 1.0185 0.5101 -0.3423 0.096 Uiso 1 1 calc R U
C36 C 0.5397(6) 0.3179(3) 0.0033(5) 0.0310(19) Uani 1 1 d . .
C37 C 0.4932(7) 0.2910(4) -0.0734(7) 0.049(3) Uani 1 1 d . .
H37 H 0.4853 0.3052 -0.1393 0.058 Uiso 1 1 calc R U
C38 C 0.4582(8) 0.2433(5) -0.0541(8) 0.067(3) Uani 1 1 d . .
H38 H 0.4298 0.2246 -0.1086 0.080 Uiso 1 1 calc R U
C39 C 0.4631(8) 0.2223(4) 0.0409(9) 0.057(3) Uani 1 1 d . .
C40 C 0.5060(8) 0.2505(4) 0.1178(8) 0.055(3) Uani 1 1 d . .
H40 H 0.5103 0.2369 0.1846 0.066 Uiso 1 1 calc R U
C41 C 0.5428(7) 0.2979(3) 0.1008(6) 0.038(2) Uani 1 1 d . .
H41 H 0.5703 0.3167 0.1557 0.046 Uiso 1 1 calc R U
C42 C 0.4282(11) 0.1697(5) 0.0629(11) 0.094(5) Uani 1 1 d . .
H42A H 0.4468 0.1604 0.1328 0.141 Uiso 1 1 calc R U
H42B H 0.4586 0.1463 0.0150 0.141 Uiso 1 1 calc R U
H42C H 0.3564 0.1681 0.0550 0.141 Uiso 1 1 calc R U
C43 C 0.6271(6) 0.5584(3) 0.0609(6) 0.038(2) Uani 1 1 d . .
C44 C 0.5847(6) 0.5541(4) 0.1568(6) 0.041(2) Uani 1 1 d . .
H44 H 0.5287 0.5333 0.1653 0.049 Uiso 1 1 calc R U
C45 C 0.6230(9) 0.5798(4) 0.2396(8) 0.062(3) Uani 1 1 d . .
H45 H 0.5926 0.5767 0.3041 0.075 Uiso 1 1 calc R U
C46 C 0.7047(11) 0.6099(6) 0.2299(10) 0.104(6) Uani 1 1 d . .
H46 H 0.7339 0.6257 0.2877 0.125 Uiso 1 1 calc R U
C47 C 0.7434(10) 0.6164(6) 0.1329(10) 0.106(6) Uani 1 1 d . .
H47 H 0.7966 0.6390 0.1238 0.127 Uiso 1 1 calc R U
C48 C 0.7061(8) 0.5908(5) 0.0502(8) 0.071(4) Uani 1 1 d . .
H48 H 0.7347 0.5954 -0.0149 0.086 Uiso 1 1 calc R U

loop_
_atom_site_aniso_label
_atom_site_aniso_U_11
_atom_site_aniso_U_22
_atom_site_aniso_U_33
_atom_site_aniso_U_23
_atom_site_aniso_U_13
_atom_site_aniso_U_12
Lu1 0.0390(2) 0.0387(2) 0.0403(2) 0.0028(2) 0.01949(16) 0.0088(2)
N1 0.033(4) 0.036(4) 0.041(4) 0.004(3) 0.015(3) 0.002(3)
N2 0.038(4) 0.037(4) 0.029(4) -0.006(3) 0.009(3) 0.001(3)
N3 0.038(4) 0.031(4) 0.037(4) 0.004(3) 0.017(3) 0.007(3)
N4 0.037(4) 0.036(4) 0.039(4) 0.000(3) 0.022(3) -0.002(3)
N5 0.030(4) 0.049(5) 0.034(4) -0.005(3) 0.012(3) -0.005(3)
C1 0.037(5) 0.033(5) 0.034(5) -0.004(4) 0.015(4) -0.001(4)
C2 0.040(5) 0.040(5) 0.033(5) -0.001(4) 0.021(4) -0.001(4)
C3 0.043(5) 0.049(6) 0.035(5) -0.002(4) 0.012(4) -0.001(4)
C4 0.054(6) 0.049(6) 0.055(6) 0.008(5) 0.022(5) -0.002(5)
C5 0.049(6) 0.080(8) 0.029(5) 0.014(5) 0.004(5) -0.002(6)
C6 0.047(6) 0.073(8) 0.045(6) 0.000(5) 0.011(5) -0.010(5)
C7 0.043(5) 0.046(6) 0.051(6) 0.004(5) 0.013(5) -0.002(5)
C8 0.036(5) 0.048(6) 0.029(5) 0.009(4) 0.012(4) 0.003(4)
C9 0.042(6) 0.063(8) 0.103(9) 0.032(7) 0.037(6) 0.011(5)
C10 0.060(7) 0.084(10) 0.141(13) 0.045(9) 0.057(8) 0.030(7)
C11 0.035(6) 0.113(11) 0.068(8) 0.015(7) 0.022(6) 0.006(6)
C12 0.043(6) 0.095(9) 0.040(5) -0.002(6) 0.016(5) -0.027(6)
C13 0.052(6) 0.044(6) 0.041(5) -0.007(4) 0.018(5) -0.013(5)
C14 0.043(7) 0.204(19) 0.112(12) 0.023(12) 0.021(8) 0.020(9)
C15 0.033(5) 0.038(5) 0.038(5) -0.003(4) 0.007(4) 0.002(4)
C16 0.046(5) 0.047(6) 0.036(5) -0.001(4) 0.014(4) 0.002(5)
C17 0.038(5) 0.063(7) 0.039(5) 0.005(5) 0.012(4) -0.002(5)
C18 0.041(5) 0.057(6) 0.038(5) 0.007(5) 0.022(4) 0.009(5)
C19 0.051(6) 0.054(6) 0.038(5) -0.010(5) 0.016(5) 0.007(5)
C20 0.040(5) 0.043(6) 0.046(5) -0.005(4) 0.009(4) 0.001(4)
C21 0.059(6) 0.082(8) 0.044(6) 0.010(6) 0.031(5) 0.009(6)
C22 0.035(5) 0.038(5) 0.037(5) -0.002(4) 0.009(4) 0.004(4)
C23 0.034(5) 0.032(5) 0.055(6) -0.001(4) 0.019(4) -0.002(4)
C24 0.044(5) 0.047(6) 0.051(6) -0.016(5) 0.018(5) -0.007(4)
C25 0.064(7) 0.069(9) 0.088(9) -0.046(7) 0.036(7) -0.013(7)
C26 0.069(8) 0.041(7) 0.168(16) -0.040(9) 0.047(10) 0.003(6)
C27 0.062(8) 0.044(7) 0.152(14) 0.017(8) 0.034(9) 0.017(6)
C28 0.049(6) 0.043(6) 0.093(9) 0.011(6) 0.019(6) 0.006(5)
C29 0.042(5) 0.030(5) 0.032(4) -0.004(4) 0.017(4) 0.000(4)
C30 0.042(5) 0.041(5) 0.035(5) -0.004(4) 0.010(4) 0.002(4)
C31 0.051(6) 0.047(6) 0.035(5) 0.008(4) 0.019(5) -0.005(5)
C32 0.038(5) 0.050(6) 0.037(5) -0.006(4) 0.014(4) -0.013(4)
C33 0.032(5) 0.049(6) 0.048(6) -0.014(5) 0.013(4) 0.002(4)
C34 0.036(5) 0.043(5) 0.039(5) -0.003(4) 0.010(4) 0.000(4)
C35 0.049(6) 0.092(9) 0.052(6) -0.010(6) 0.024(5) -0.019(6)
C36 0.034(4) 0.046(5) 0.013(4) 0.000(3) 0.006(3) -0.004(4)
C37 0.041(5) 0.070(7) 0.035(5) 0.001(5) 0.008(4) -0.013(5)
C38 0.066(7) 0.085(9) 0.051(7) -0.024(6) 0.027(6) -0.031(6)
C39 0.057(6) 0.050(6) 0.063(7) -0.014(5) 0.023(6) -0.019(5)
C40 0.068(7) 0.049(6) 0.049(6) 0.013(5) 0.029(5) -0.002(5)
C41 0.051(5) 0.043(5) 0.021(4) -0.003(4) 0.006(4) -0.002(4)
C42 0.110(11) 0.067(9) 0.107(11) -0.016(8) 0.049(9) -0.038(8)
C43 0.032(4) 0.045(5) 0.036(5) -0.014(4) 0.003(4) -0.005(4)
C44 0.046(5) 0.038(5) 0.039(5) -0.007(4) 0.012(4) 0.000(4)
C45 0.087(8) 0.062(7) 0.038(6) -0.006(5) 0.010(6) -0.014(6)
C46 0.118(12) 0.137(14) 0.056(8) -0.035(8) 0.021(8) -0.073(11)
C47 0.097(10) 0.150(15) 0.070(9) -0.026(9) 0.016(8) -0.087(10)
C48 0.064(7) 0.114(10) 0.037(6) -0.010(6) 0.025(5) -0.047(7)

loop_
_atom_type_symbol
_atom_type_description
_atom_type_scat_dispersion_real
_atom_type_scat_dispersion_imag
_atom_type_scat_source
C C 0.0033 0.0016 'International Tables Vol C Tables 4.2.6.8 and 6.1.1.4'
H H 0.0000 0.0000 'International Tables Vol C Tables 4.2.6.8 and 6.1.1.4'
N N 0.0061 0.0033 'International Tables Vol C Tables 4.2.6.8 and 6.1.1.4'
Lu Lu -0.4720 5.8584 'International Tables Vol C Tables 4.2.6.8 and 6.1.1.4'

loop_
_geom_angle_atom_site_label_1
_geom_angle_atom_site_label_2
_geom_angle_atom_site_label_3
_geom_angle
_geom_angle_site_symmetry_1
_geom_angle_site_symmetry_3
N1 Lu1 Lu1 130.75(18) . 3_665
N1 Lu1 N2 57.7(2) . .
N1 Lu1 N3 93.2(2) . .
N1 Lu1 N5 103.8(3) . .
N1 Lu1 N5 140.2(2) . 3_665
N1 Lu1 C1 28.8(2) . .
N1 Lu1 C22 91.7(3) . .
N2 Lu1 Lu1 106.74(17) . 3_665
N2 Lu1 N3 139.6(2) . .
N2 Lu1 C1 28.9(2) . .
N2 Lu1 C22 116.6(2) . .
N3 Lu1 Lu1 113.61(17) . 3_665
N3 Lu1 C1 117.1(2) . .
N3 Lu1 C22 29.4(2) . .
N4 Lu1 Lu1 134.36(19) . 3_665
N4 Lu1 N1 94.8(3) . .
N4 Lu1 N2 94.0(2) . .
N4 Lu1 N3 58.3(2) . .
N4 Lu1 N5 145.4(2) . .
N4 Lu1 N5 104.6(3) . 3_665
N4 Lu1 C1 93.8(3) . .
N4 Lu1 C22 29.1(2) . .
N5 Lu1 Lu1 39.46(16) . 3_665
N5 Lu1 Lu1 39.74(18) 3_665 3_665
N5 Lu1 N2 120.6(2) . .
N5 Lu1 N2 86.2(2) 3_665 .
N5 Lu1 N3 126.6(2) 3_665 .
N5 Lu1 N3 91.3(2) . .
N5 Lu1 N5 79.2(3) 3_665 .
N5 Lu1 C1 114.0(2) 3_665 .
N5 Lu1 C1 116.4(2) . .
N5 Lu1 C22 120.0(2) . .
N5 Lu1 C22 121.6(3) 3_665 .
C1 Lu1 Lu1 123.56(17) . 3_665
C22 Lu1 Lu1 131.70(19) . 3_665
C22 Lu1 C1 104.7(2) . .
C1 N1 Lu1 96.6(5) . .
C1 N1 C8 122.6(7) . .
C8 N1 Lu1 134.8(5) . .
C1 N2 Lu1 93.5(5) . .
C1 N2 C15 123.1(7) . .
C15 N2 Lu1 142.5(5) . .
C22 N3 Lu1 92.0(5) . .
C22 N3 C29 121.4(7) . .
C29 N3 Lu1 141.1(5) . .
C22 N4 Lu1 95.5(5) . .
C22 N4 C36 119.8(7) . .
C36 N4 Lu1 144.6(5) . .
Lu1 N5 Lu1 100.8(3) 3_665 .
Lu1 N5 H5 113.9 3_665 .
Lu1 N5 H5 113.9 . .
C43 N5 Lu1 105.4(5) . 3_665
C43 N5 Lu1 107.7(6) . .
C43 N5 H5 113.9 . .
N1 C1 Lu1 54.6(4) . .
N1 C1 C2 123.2(8) . .
N2 C1 Lu1 57.6(4) . .
N2 C1 N1 112.1(8) . .
N2 C1 C2 124.7(7) . .
C2 C1 Lu1 176.8(6) . .
C3 C2 C1 120.7(8) . .
C7 C2 C1 119.0(8) . .
C7 C2 C3 120.3(9) . .
C2 C3 H3 120.4 . .
C2 C3 C4 119.2(9) . .
C4 C3 H3 120.4 . .
C3 C4 H4 119.6 . .
C5 C4 C3 120.8(9) . .
C5 C4 H4 119.6 . .
C4 C5 H5A 120.8 . .
C4 C5 C6 118.4(9) . .
C6 C5 H5A 120.8 . .
C5 C6 H6 119.1 . .
C7 C6 C5 121.8(10) . .
C7 C6 H6 119.1 . .
C2 C7 H7 120.3 . .
C6 C7 C2 119.5(9) . .
C6 C7 H7 120.3 . .
C9 C8 N1 121.2(8) . .
C9 C8 C13 119.3(8) . .
C13 C8 N1 119.2(8) . .
C8 C9 H9 120.1 . .
C8 C9 C10 119.9(10) . .
C10 C9 H9 120.1 . .
C9 C10 H10 119.0 . .
C11 C10 C9 122.0(12) . .
C11 C10 H10 119.0 . .
C10 C11 C12 117.6(10) . .
C10 C11 C14 121.0(13) . .
C12 C11 C14 121.4(12) . .
C11 C12 H12 119.3 . .
C13 C12 C11 121.5(10) . .
C13 C12 H12 119.3 . .
C8 C13 H13 120.2 . .
C12 C13 C8 119.7(10) . .
C12 C13 H13 120.2 . .
C11 C14 H14A 109.5 . .
C11 C14 H14B 109.5 . .
C11 C14 H14C 109.5 . .
H14A C14 H14B 109.5 . .
H14A C14 H14C 109.5 . .
H14B C14 H14C 109.5 . .
C16 C15 N2 118.5(7) . .
C20 C15 N2 122.3(8) . .
C20 C15 C16 119.0(8) . .
C15 C16 H16 120.0 . .
C15 C16 C17 120.0(9) . .
C17 C16 H16 120.0 . .
C16 C17 H17 119.3 . .
C18 C17 C16 121.5(9) . .
C18 C17 H17 119.3 . .
C17 C18 C19 117.9(8) . .
C17 C18 C21 120.7(9) . .
C19 C18 C21 121.3(9) . .
C18 C19 H19 119.2 . .
C18 C19 C20 121.6(8) . .
C20 C19 H19 119.2 . .
C15 C20 C19 119.9(9) . .
C15 C20 H20 120.1 . .
C19 C20 H20 120.1 . .
C18 C21 H21A 109.5 . .
C18 C21 H21B 109.5 . .
C18 C21 H21C 109.5 . .
H21A C21 H21B 109.5 . .
H21A C21 H21C 109.5 . .
H21B C21 H21C 109.5 . .
N3 C22 Lu1 58.6(4) . .
N3 C22 C23 123.7(7) . .
N4 C22 Lu1 55.3(4) . .
N4 C22 N3 113.2(7) . .
N4 C22 C23 123.1(8) . .
C23 C22 Lu1 171.5(7) . .
C24 C23 C22 120.6(9) . .
C24 C23 C28 119.8(9) . .
C28 C23 C22 119.5(9) . .
C23 C24 H24 120.2 . .
C25 C24 C23 119.6(11) . .
C25 C24 H24 120.2 . .
C24 C25 H25 120.0 . .
C26 C25 C24 120.1(12) . .
C26 C25 H25 120.0 . .
C25 C26 H26 119.7 . .
C25 C26 C27 120.6(11) . .
C27 C26 H26 119.7 . .
C26 C27 H27 120.2 . .
C28 C27 C26 119.5(13) . .
C28 C27 H27 120.2 . .
C23 C28 H28 119.9 . .
C27 C28 C23 120.3(12) . .
C27 C28 H28 119.9 . .
C30 C29 N3 118.7(8) . .
C30 C29 C34 118.1(7) . .
C34 C29 N3 123.2(7) . .
C29 C30 H30 119.7 . .
C29 C30 C31 120.5(8) . .
C31 C30 H30 119.7 . .
C30 C31 H31 118.9 . .
C32 C31 C30 122.1(8) . .
C32 C31 H31 118.9 . .
C31 C32 C33 117.6(7) . .
C31 C32 C35 122.2(9) . .
C33 C32 C35 120.2(9) . .
C32 C33 H33 119.6 . .
C32 C33 C34 120.9(8) . .
C34 C33 H33 119.6 . .
C29 C34 H34 119.8 . .
C33 C34 C29 120.5(8) . .
C33 C34 H34 119.8 . .
C32 C35 H35A 109.5 . .
C32 C35 H35B 109.5 . .
C32 C35 H35C 109.5 . .
H35A C35 H35B 109.5 . .
H35A C35 H35C 109.5 . .
H35B C35 H35C 109.5 . .
C37 C36 N4 121.9(8) . .
C37 C36 C41 118.7(8) . .
C41 C36 N4 119.4(8) . .
C36 C37 H37 120.0 . .
C36 C37 C38 120.0(9) . .
C38 C37 H37 120.0 . .
C37 C38 H38 119.0 . .
C39 C38 C37 122.1(10) . .
C39 C38 H38 119.0 . .
C38 C39 C40 117.2(9) . .
C38 C39 C42 122.9(11) . .
C40 C39 C42 119.9(11) . .
C39 C40 H40 118.9 . .
C41 C40 C39 122.1(9) . .
C41 C40 H40 118.9 . .
C36 C41 H41 120.1 . .
C40 C41 C36 119.7(9) . .
C40 C41 H41 120.1 . .
C39 C42 H42A 109.5 . .
C39 C42 H42B 109.5 . .
C39 C42 H42C 109.5 . .
H42A C42 H42B 109.5 . .
H42A C42 H42C 109.5 . .
H42B C42 H42C 109.5 . .
C44 C43 N5 119.5(7) . .
C48 C43 N5 122.4(8) . .
C48 C43 C44 118.1(8) . .
C43 C44 H44 119.6 . .
C45 C44 C43 120.8(9) . .
C45 C44 H44 119.6 . .
C44 C45 H45 119.5 . .
C46 C45 C44 120.9(10) . .
C46 C45 H45 119.5 . .
C45 C46 H46 121.0 . .
C45 C46 C47 118.1(11) . .
C47 C46 H46 121.0 . .
C46 C47 H47 119.4 . .
C48 C47 C46 121.3(11) . .
C48 C47 H47 119.4 . .
C43 C48 H48 119.7 . .
C47 C48 C43 120.6(9) . .
C47 C48 H48 119.7 . .

loop_
_geom_bond_atom_site_label_1
_geom_bond_atom_site_label_2
_geom_bond_distance
_geom_bond_site_symmetry_2
Lu1 Lu1 3.5875(8) 3_665
Lu1 N1 2.271(7) .
Lu1 N2 2.340(6) .
Lu1 N3 2.343(6) .
Lu1 N4 2.266(7) .
Lu1 N5 2.321(7) 3_665
Lu1 N5 2.335(7) .
Lu1 C1 2.767(9) .
Lu1 C22 2.743(8) .
N1 C1 1.343(9) .
N1 C8 1.418(10) .
N2 C1 1.341(11) .
N2 C15 1.421(10) .
N3 C22 1.346(11) .
N3 C29 1.424(10) .
N4 C22 1.342(10) .
N4 C36 1.413(10) .
N5 Lu1 2.321(7) 3_665
N5 H5 1.0000 .
N5 C43 1.400(10) .
C1 C2 1.482(12) .
C2 C3 1.381(12) .
C2 C7 1.378(13) .
C3 H3 0.9500 .
C3 C4 1.398(14) .
C4 H4 0.9500 .
C4 C5 1.360(14) .
C5 H5A 0.9500 .
C5 C6 1.396(13) .
C6 H6 0.9500 .
C6 C7 1.354(13) .
C7 H7 0.9500 .
C8 C9 1.358(13) .
C8 C13 1.392(12) .
C9 H9 0.9500 .
C9 C10 1.392(14) .
C10 H10 0.9500 .
C10 C11 1.357(16) .
C11 C12 1.385(16) .
C11 C14 1.532(15) .
C12 H12 0.9500 .
C12 C13 1.375(13) .
C13 H13 0.9500 .
C14 H14A 0.9800 .
C14 H14B 0.9800 .
C14 H14C 0.9800 .
C15 C16 1.373(12) .
C15 C20 1.373(12) .
C16 H16 0.9500 .
C16 C17 1.411(11) .
C17 H17 0.9500 .
C17 C18 1.351(13) .
C18 C19 1.380(13) .
C18 C21 1.533(11) .
C19 H19 0.9500 .
C19 C20 1.396(11) .
C20 H20 0.9500 .
C21 H21A 0.9800 .
C21 H21B 0.9800 .
C21 H21C 0.9800 .
C22 C23 1.489(11) .
C23 C24 1.382(13) .
C23 C28 1.388(13) .
C24 H24 0.9500 .
C24 C25 1.381(14) .
C25 H25 0.9500 .
C25 C26 1.369(19) .
C26 H26 0.9500 .
C26 C27 1.38(2) .
C27 H27 0.9500 .
C27 C28 1.368(15) .
C28 H28 0.9500 .
C29 C30 1.372(12) .
C29 C34 1.393(12) .
C30 H30 0.9500 .
C30 C31 1.381(11) .
C31 H31 0.9500 .
C31 C32 1.370(13) .
C32 C33 1.382(13) .
C32 C35 1.520(11) .
C33 H33 0.9500 .
C33 C34 1.390(11) .
C34 H34 0.9500 .
C35 H35A 0.9800 .
C35 H35B 0.9800 .
C35 H35C 0.9800 .
C36 C37 1.382(12) .
C36 C41 1.385(11) .
C37 H37 0.9500 .
C37 C38 1.382(14) .
C38 H38 0.9500 .
C38 C39 1.367(15) .
C39 C40 1.382(14) .
C39 C42 1.513(15) .
C40 H40 0.9500 .
C40 C41 1.379(13) .
C41 H41 0.9500 .
C42 H42A 0.9800 .
C42 H42B 0.9800 .
C42 H42C 0.9800 .
C43 C44 1.395(11) .
C43 C48 1.386(12) .
C44 H44 0.9500 .
C44 C45 1.380(13) .
C45 H45 0.9500 .
C45 C46 1.376(15) .
C46 H46 0.9500 .
C46 C47 1.393(16) .
C47 H47 0.9500 .
C47 C48 1.373(15) .
C48 H48 0.9500 .

loop_
_platon_squeeze_void_nr
_platon_squeeze_void_average_x
_platon_squeeze_void_average_y
_platon_squeeze_void_average_z
_platon_squeeze_void_volume
_platon_squeeze_void_count_electrons
1 0.103 0.250 -0.009 496.5 -5.7
2 -0.103 0.750 0.007 496.4 -1.6
3 0.579 0.074 0.147 12.8 0.2
4 0.421 0.574 0.353 12.8 0.5
5 0.579 0.426 0.647 12.8 0.0
6 0.421 0.926 0.853 12.8 0.3
